data_2019129
loop_
_publ_author_name
'Titi, Hatem M.'
'Patra, Ranjan'
'Goldberg, Israel'

_publ_section_title
;
 Intermolecular iodine--iodine interactions in
 bis(pyridine-3-carboxylato)[tetrakis(4-iodophenyl)porphyrinato]tin(IV)
 and
 bis(pyrimidine-5-carboxylato)[tetrakis(4-iodophenyl)porphyrinato]tin(IV)
;
_journal_coeditor_code FG3302
_journal_issue 9
_journal_name_full 'Acta Crystallographica Section C'
_journal_page_first 1013
_journal_page_last 1016
_journal_paper_doi 10.1107/S0108270113020209
_journal_volume 69
_journal_year 2013
_chemical_formula_iupac '[Sn (C44 H24 I4 N4) (C5 H3 N2 O2)2] , 1.5C3 H7 N O'
_chemical_formula_moiety 'C54 H30 I4 N8 O4 Sn, 1.5(C3 H7 N O)'
_chemical_formula_sum 'C58.5 H40.5 I4 N9.5 O5.5 Sn'
_chemical_formula_weight 1590.79
_chemical_name_systematic
;
Bis(pyrimidine-5-carboxylato)[tetrakis(4-iodophenyl)porphyrinato]tin(IV)
dimethylformamide sesquisolvate
;
_space_group_crystal_system monoclinic
_space_group_IT_number 14
_space_group_name_Hall '-P 2ybc'
_space_group_name_H-M_alt 'P 1 21/c 1'
_symmetry_space_group_name_Hall '-P 2ybc'
_symmetry_space_group_name_H-M 'P 1 21/c 1'
_atom_sites_solution_hydrogens geom
_atom_sites_solution_primary direct
_atom_sites_solution_secondary difmap
_audit_creation_method SHELXL2012
_cell_angle_alpha 90
_cell_angle_beta 98.7420(10)
_cell_angle_gamma 90
_cell_formula_units_Z 2
_cell_length_a 14.0712(2)
_cell_length_b 17.2283(3)
_cell_length_c 11.3198(2)
_cell_measurement_reflns_used 5509
_cell_measurement_temperature 110(2)
_cell_measurement_theta_max 28.40
_cell_measurement_theta_min 1.88
_cell_volume 2712.30(8)
_computing_cell_refinement 'SAINT (Bruker, 2007)'
_computing_data_collection 'APEX2 (Bruker, 2007)'
_computing_data_reduction 'SAINT (Bruker, 2007)'
_computing_molecular_graphics
;
ORTEPIII (Burnett & Johnson, 1996) and Mercury (Macrae <i>et al.</i>,
2008)
;
_computing_publication_material 'SHELXL2012 (Sheldrick, 2008)'
_computing_structure_refinement 'SHELXL2012 (Sheldrick, 2008)'
_computing_structure_solution 'SHELXS2012 (Sheldrick, 2008)'
_diffrn_ambient_temperature 110(2)
_diffrn_detector_area_resol_mean 1.75
_diffrn_measured_fraction_theta_full 0.997
_diffrn_measured_fraction_theta_max 0.989
_diffrn_measurement_device_type 'Bruker APEX DUO'
_diffrn_measurement_method '0.5\% \f and \w scans'
_diffrn_radiation_type MoK\a
_diffrn_radiation_wavelength 0.71073
_diffrn_reflns_av_R_equivalents 0.0300
_diffrn_reflns_limit_h_max 18
_diffrn_reflns_limit_h_min -18
_diffrn_reflns_limit_k_max 23
_diffrn_reflns_limit_k_min -18
_diffrn_reflns_limit_l_max 15
_diffrn_reflns_limit_l_min -15
_diffrn_reflns_number 25067
_diffrn_reflns_theta_full 25.242
_diffrn_reflns_theta_max 28.401
_diffrn_reflns_theta_min 1.882
_exptl_absorpt_coefficient_mu 2.809
_exptl_absorpt_correction_T_max 0.679
_exptl_absorpt_correction_T_min 0.604
_exptl_absorpt_correction_type multi-scan
_exptl_absorpt_process_details '(SADABS; Bruker, 2001)'
_exptl_crystal_colour red
_exptl_crystal_density_diffrn 1.948
_exptl_crystal_description prism
_exptl_crystal_F_000 1528
_exptl_crystal_size_max 0.200
_exptl_crystal_size_mid 0.150
_exptl_crystal_size_min 0.150
_platon_squeeze_details
;
The 61 electrons removed from the two sites around 0.5, 0.5, 0.0 and
0.5, 1.0, 0.5 would correspond to 1.5 molecules of the DMF solvent (which has
40 electrons) at each site. This suggests that three molecules of DMF per
unit cell (1.5 molecules per porphyrin unit) are entrapped in the crystal
lattice.
;
_refine_diff_density_max 1.634
_refine_diff_density_min -1.063
_refine_ls_extinction_method none
_refine_ls_goodness_of_fit_ref 1.052
_refine_ls_hydrogen_treatment constr
_refine_ls_matrix_type full
_refine_ls_number_parameters 322
_refine_ls_number_reflns 6728
_refine_ls_number_restraints 0
_refine_ls_restrained_S_all 1.052
_refine_ls_R_factor_all 0.0420
_refine_ls_R_factor_gt 0.0309
_refine_ls_shift/su_max 0.007
_refine_ls_shift/su_mean 0.001
_refine_ls_structure_factor_coef Fsqd
_refine_ls_weighting_details 'w = 1/[\s^2^(Fo^2^)+(0.0314P)^2^+1.2670P] where P=(Fo^2^+2Fc^2^)/3'
_refine_ls_weighting_scheme calc
_refine_ls_wR_factor_gt 0.0657
_refine_ls_wR_factor_ref 0.0687
_reflns_number_gt 5505
_reflns_number_total 6728
_reflns_threshold_expression I>2\s(I)
_cod_data_source_file fg3302.cif
_cod_data_source_block II
_cod_database_code 2019129
_cod_database_fobs_code 2019129
_shelx_space_group_comment
;
The symmetry employed for this shelxl refinement is uniquely defined
by the following loop, which should always be used as a source of
symmetry information in preference to the above space-group names.
They are only intended as comments.
;
_shelx_estimated_absorpt_t_min 0.604
_shelx_estimated_absorpt_t_max 0.679
_shelxl_version_number .000002012

loop_
_space_group_symop_operation_xyz
'x, y, z'
'-x, y+1/2, -z+1/2'
'-x, -y, -z'
'x, -y-1/2, z-1/2'

loop_
_atom_site_type_symbol
_atom_site_label
_atom_site_fract_x
_atom_site_fract_y
_atom_site_fract_z
_atom_site_U_iso_or_equiv
_atom_site_adp_type
_atom_site_calc_flag
_atom_site_occupancy
Sn Sn 0.0000 0.0000 0.0000 0.01209(7) Uani d 1
C C1 -0.19062(18) 0.11819(18) -0.1126(2) 0.0153(6) Uani d 1
C C2 0.11298(19) -0.15403(18) 0.0393(2) 0.0156(6) Uani d 1
C C3 0.1091(2) -0.23296(18) 0.0010(3) 0.0188(6) Uani d 1
H H3 0.1570 -0.2712 0.0233 0.023 Uiso calc 1
C C4 0.02515(19) -0.24379(19) -0.0726(3) 0.0189(6) Uani d 1
H H4 0.0040 -0.2908 -0.1120 0.023 Uiso calc 1
C C5 -0.02616(19) -0.17174(18) -0.0806(2) 0.0159(6) Uani d 1
C C6 -0.11889(19) -0.15795(18) -0.1451(2) 0.0148(6) Uani d 1
C C7 -0.16746(19) -0.08728(18) -0.1553(2) 0.0145(6) Uani d 1
C C8 -0.26036(19) -0.07250(19) -0.2256(3) 0.0185(6) Uani d 1
H H8 -0.3004 -0.1100 -0.2702 0.022 Uiso calc 1
C C9 -0.28004(19) 0.00302(18) -0.2170(3) 0.0179(6) Uani d 1
H H9 -0.3366 0.0284 -0.2544 0.021 Uiso calc 1
C C10 -0.20100(18) 0.03927(18) -0.1414(2) 0.0150(6) Uani d 1
N N11 -0.13426(15) -0.01800(14) -0.1039(2) 0.0137(5) Uani d 1
N N12 0.02914(15) -0.11796(15) -0.0120(2) 0.0149(5) Uani d 1
C C13 -0.26645(19) 0.17238(18) -0.1725(2) 0.0163(6) Uani d 1
C C14 -0.24235(19) 0.2265(2) -0.2534(3) 0.0228(7) Uani d 1
H H14 -0.1782 0.2284 -0.2700 0.027 Uiso calc 1
C C15 -0.3101(2) 0.2779(2) -0.3107(3) 0.0249(7) Uani d 1
H H15 -0.2928 0.3149 -0.3659 0.030 Uiso calc 1
C C16 -0.40267(19) 0.27422(19) -0.2860(3) 0.0213(7) Uani d 1
C C17 -0.4292(2) 0.2207(2) -0.2052(3) 0.0251(7) Uani d 1
H H17 -0.4933 0.2192 -0.1884 0.030 Uiso calc 1
C C18 -0.3608(2) 0.16939(19) -0.1496(3) 0.0216(7) Uani d 1
H H18 -0.3785 0.1319 -0.0953 0.026 Uiso calc 1
I I19 -0.50609(2) 0.35059(2) -0.37523(2) 0.02806(7) Uani d 1
C C20 -0.17169(19) -0.22700(18) -0.2036(3) 0.0173(6) Uani d 1
C C21 -0.1449(2) -0.2629(2) -0.3023(3) 0.0228(7) Uani d 1
H H21 -0.0925 -0.2429 -0.3367 0.027 Uiso calc 1
C C22 -0.1937(2) -0.3281(2) -0.3521(3) 0.0245(7) Uani d 1
H H22 -0.1749 -0.3524 -0.4203 0.029 Uiso calc 1
C C23 -0.2701(2) -0.35737(19) -0.3016(3) 0.0230(7) Uani d 1
C C24 -0.2982(2) -0.3225(2) -0.2042(3) 0.0274(8) Uani d 1
H H24 -0.3510 -0.3425 -0.1705 0.033 Uiso calc 1
C C25 -0.2488(2) -0.2571(2) -0.1549(3) 0.0262(7) Uani d 1
H H25 -0.2681 -0.2329 -0.0871 0.031 Uiso calc 1
I I26 -0.34061(2) -0.45907(2) -0.37056(2) 0.03287(7) Uani d 1
O O27 -0.06651(13) -0.00730(13) 0.15244(17) 0.0199(5) Uani d 1
O O28 0.01780(15) -0.09563(14) 0.26804(19) 0.0262(5) Uani d 1
C C29 -0.0413(2) -0.04314(19) 0.2497(3) 0.0208(7) Uani d 1
C C30 -0.0926(2) -0.01485(19) 0.3491(3) 0.0219(7) Uani d 1
C C31 -0.0973(3) -0.0590(2) 0.4513(3) 0.0319(8) Uani d 1
H H31 -0.0686 -0.1090 0.4569 0.038 Uiso calc 1
N N32 -0.1399(2) -0.03431(19) 0.5411(3) 0.0382(8) Uani d 1
C C33 -0.1763(3) 0.0372(2) 0.5281(3) 0.0344(9) Uani d 1
H H33 -0.2043 0.0567 0.5934 0.041 Uiso calc 1
N N34 -0.1782(2) 0.08464(19) 0.4354(3) 0.0349(7) Uani d 1
C C35 -0.1365(2) 0.0583(2) 0.3455(3) 0.0283(8) Uani d 1
H H35 -0.1364 0.0899 0.2768 0.034 Uiso calc 1

loop_
_atom_site_aniso_label
_atom_site_aniso_U_11
_atom_site_aniso_U_22
_atom_site_aniso_U_33
_atom_site_aniso_U_12
_atom_site_aniso_U_13
_atom_site_aniso_U_23
Sn 0.01272(12) 0.01133(16) 0.01224(12) 0.00200(10) 0.00197(9) 0.00042(10)
C1 0.0141(12) 0.0187(18) 0.0139(13) 0.0019(11) 0.0047(10) 0.0022(12)
C2 0.0183(13) 0.0143(17) 0.0148(13) 0.0044(11) 0.0044(10) 0.0030(12)
C3 0.0206(14) 0.0139(17) 0.0213(15) 0.0055(11) 0.0020(11) 0.0022(12)
C4 0.0199(14) 0.0156(18) 0.0209(14) 0.0001(11) 0.0027(11) -0.0008(12)
C5 0.0184(13) 0.0150(17) 0.0152(13) 0.0016(11) 0.0054(10) 0.0003(12)
C6 0.0190(13) 0.0141(17) 0.0117(13) -0.0010(11) 0.0041(10) -0.0011(11)
C7 0.0174(13) 0.0148(17) 0.0119(12) -0.0018(11) 0.0045(10) 0.0023(11)
C8 0.0144(13) 0.0218(19) 0.0188(14) 0.0003(11) 0.0011(11) 0.0003(13)
C9 0.0138(13) 0.0196(19) 0.0199(14) 0.0010(11) 0.0010(11) 0.0011(12)
C10 0.0137(12) 0.0151(17) 0.0167(14) 0.0011(11) 0.0037(10) 0.0028(12)
N11 0.0144(11) 0.0106(14) 0.0160(11) 0.0014(9) 0.0025(9) 0.0021(10)
N12 0.0160(11) 0.0125(14) 0.0161(12) 0.0019(9) 0.0024(9) -0.0005(10)
C13 0.0168(13) 0.0159(18) 0.0157(13) 0.0029(11) 0.0013(10) 0.0005(12)
C14 0.0117(13) 0.034(2) 0.0229(15) 0.0037(12) 0.0044(11) 0.0058(14)
C15 0.0175(14) 0.028(2) 0.0291(17) 0.0030(12) 0.0038(12) 0.0099(15)
C16 0.0166(13) 0.0205(19) 0.0256(16) 0.0069(12) -0.0012(11) 0.0035(13)
C17 0.0129(13) 0.029(2) 0.0346(18) 0.0044(12) 0.0070(12) 0.0058(15)
C18 0.0180(14) 0.0189(19) 0.0283(16) 0.0036(12) 0.0047(12) 0.0070(13)
I19 0.01761(10) 0.02708(14) 0.03879(13) 0.00826(8) 0.00198(8) 0.01082(10)
C20 0.0170(13) 0.0149(17) 0.0194(14) 0.0025(11) 0.0007(11) -0.0006(12)
C21 0.0245(15) 0.026(2) 0.0183(15) -0.0007(13) 0.0045(12) 0.0028(13)
C22 0.0318(16) 0.021(2) 0.0188(15) 0.0016(13) -0.0006(12) -0.0048(13)
C23 0.0211(14) 0.0177(19) 0.0261(16) 0.0036(12) -0.0096(12) -0.0034(13)
C24 0.0211(15) 0.028(2) 0.0342(18) -0.0049(13) 0.0065(13) -0.0022(15)
C25 0.0244(15) 0.026(2) 0.0294(17) -0.0025(13) 0.0078(13) -0.0101(14)
I26 0.03110(12) 0.01852(14) 0.04232(14) 0.00022(9) -0.01585(9) -0.00524(10)
O27 0.0183(10) 0.0257(14) 0.0166(10) 0.0003(8) 0.0056(8) -0.0015(9)
O28 0.0287(11) 0.0243(14) 0.0261(12) 0.0042(10) 0.0053(9) 0.0044(10)
C29 0.0179(14) 0.0149(18) 0.0297(17) -0.0053(12) 0.0041(12) -0.0002(13)
C30 0.0244(15) 0.0199(19) 0.0219(15) -0.0045(12) 0.0048(12) 0.0002(13)
C31 0.045(2) 0.027(2) 0.0246(17) 0.0015(16) 0.0088(15) 0.0020(15)
N32 0.0543(19) 0.033(2) 0.0324(17) 0.0018(15) 0.0226(14) 0.0057(14)
C33 0.044(2) 0.036(3) 0.0279(18) -0.0037(17) 0.0184(15) -0.0078(16)
N34 0.0458(17) 0.030(2) 0.0311(16) -0.0011(14) 0.0142(13) -0.0042(14)
C35 0.0337(17) 0.031(2) 0.0219(16) 0.0042(14) 0.0089(13) 0.0043(14)

loop_
_atom_type_symbol
_atom_type_description
_atom_type_scat_dispersion_real
_atom_type_scat_dispersion_imag
_atom_type_scat_source
C C 0.0033 0.0016 'International Tables Vol C Tables 4.2.6.8 and 6.1.1.4'
Sn Sn -0.6537 1.4246 'International Tables Vol C Tables 4.2.6.8 and 6.1.1.4'
I I -0.4742 1.8119 'International Tables Vol C Tables 4.2.6.8 and 6.1.1.4'
O O 0.0106 0.0060 'International Tables Vol C Tables 4.2.6.8 and 6.1.1.4'
N N 0.0061 0.0033 'International Tables Vol C Tables 4.2.6.8 and 6.1.1.4'
H H 0.0000 0.0000 'International Tables Vol C Tables 4.2.6.8 and 6.1.1.4'

loop_
_geom_angle_atom_site_label_1
_geom_angle_atom_site_label_2
_geom_angle_atom_site_label_3
_geom_angle_site_symmetry_1
_geom_angle_site_symmetry_3
_geom_angle
N12 Sn N12 3 . 180.00(16)
N12 Sn O27 3 3 96.45(9)
N12 Sn O27 . 3 83.55(9)
N12 Sn O27 3 . 83.55(9)
N12 Sn O27 . . 96.45(9)
O27 Sn O27 3 . 180.00(15)
N12 Sn N11 3 3 89.35(9)
N12 Sn N11 . 3 90.65(9)
O27 Sn N11 3 3 88.61(8)
O27 Sn N11 . 3 91.39(8)
N12 Sn N11 3 . 90.65(9)
N12 Sn N11 . . 89.35(9)
O27 Sn N11 3 . 91.39(8)
O27 Sn N11 . . 88.61(8)
N11 Sn N11 3 . 180.0(2)
C10 C1 C2 . 3 127.3(3)
C10 C1 C13 . . 117.2(2)
C2 C1 C13 3 . 115.3(3)
N12 C2 C1 . 3 125.9(3)
N12 C2 C3 . . 108.1(2)
C1 C2 C3 3 . 126.0(3)
C4 C3 C2 . . 108.0(3)
C4 C3 H3 . . 126.0
C2 C3 H3 . . 126.0
C3 C4 C5 . . 107.7(3)
C3 C4 H4 . . 126.1
C5 C4 H4 . . 126.1
N12 C5 C6 . . 125.3(3)
N12 C5 C4 . . 108.2(2)
C6 C5 C4 . . 126.5(3)
C7 C6 C5 . . 126.3(3)
C7 C6 C20 . . 116.9(2)
C5 C6 C20 . . 116.8(3)
N11 C7 C6 . . 126.3(2)
N11 C7 C8 . . 107.5(3)
C6 C7 C8 . . 126.2(3)
C9 C8 C7 . . 108.1(3)
C9 C8 H8 . . 125.9
C7 C8 H8 . . 125.9
C8 C9 C10 . . 108.4(2)
C8 C9 H9 . . 125.8
C10 C9 H9 . . 125.8
N11 C10 C1 . . 125.4(2)
N11 C10 C9 . . 107.5(3)
C1 C10 C9 . . 127.1(3)
C7 N11 C10 . . 108.5(2)
C7 N11 Sn . . 125.82(18)
C10 N11 Sn . . 125.44(19)
C5 N12 C2 . . 108.0(2)
C5 N12 Sn . . 126.55(18)
C2 N12 Sn . . 125.19(19)
C14 C13 C18 . . 119.0(3)
C14 C13 C1 . . 119.3(2)
C18 C13 C1 . . 121.7(3)
C13 C14 C15 . . 121.3(3)
C13 C14 H14 . . 119.4
C15 C14 H14 . . 119.4
C16 C15 C14 . . 118.7(3)
C16 C15 H15 . . 120.7
C14 C15 H15 . . 120.7
C15 C16 C17 . . 121.5(3)
C15 C16 I19 . . 118.8(2)
C17 C16 I19 . . 119.7(2)
C18 C17 C16 . . 119.0(3)
C18 C17 H17 . . 120.5
C16 C17 H17 . . 120.5
C17 C18 C13 . . 120.5(3)
C17 C18 H18 . . 119.7
C13 C18 H18 . . 119.7
C21 C20 C25 . . 118.6(3)
C21 C20 C6 . . 122.4(3)
C25 C20 C6 . . 119.0(3)
C20 C21 C22 . . 120.8(3)
C20 C21 H21 . . 119.6
C22 C21 H21 . . 119.6
C23 C22 C21 . . 119.5(3)
C23 C22 H22 . . 120.3
C21 C22 H22 . . 120.3
C24 C23 C22 . . 120.7(3)
C24 C23 I26 . . 119.2(2)
C22 C23 I26 . . 120.1(2)
C23 C24 C25 . . 119.3(3)
C23 C24 H24 . . 120.3
C25 C24 H24 . . 120.3
C20 C25 C24 . . 121.0(3)
C20 C25 H25 . . 119.5
C24 C25 H25 . . 119.5
C29 O27 Sn . . 130.33(19)
O28 C29 O27 . . 126.9(3)
O28 C29 C30 . . 120.1(3)
O27 C29 C30 . . 112.9(3)
C31 C30 C35 . . 116.0(3)
C31 C30 C29 . . 122.1(3)
C35 C30 C29 . . 121.9(3)
N32 C31 C30 . . 123.0(3)
N32 C31 H31 . . 118.5
C30 C31 H31 . . 118.5
C31 N32 C33 . . 114.9(3)
N34 C33 N32 . . 128.1(3)
N34 C33 H33 . . 115.9
N32 C33 H33 . . 115.9
C33 N34 C35 . . 115.9(3)
N34 C35 C30 . . 121.9(3)
N34 C35 H35 . . 119.0
C30 C35 H35 . . 119.0

loop_
_geom_bond_atom_site_label_1
_geom_bond_atom_site_label_2
_geom_bond_site_symmetry_2
_geom_bond_distance
_geom_bond_publ_flag
Sn N12 3 2.082(3) ?
Sn N12 . 2.082(3) ?
Sn O27 3 2.0881(19) ?
Sn O27 . 2.0881(19) ?
Sn N11 3 2.091(2) ?
Sn N11 . 2.091(2) ?
C1 C10 . 1.401(4) ?
C1 C2 3 1.410(4) ?
C1 C13 . 1.500(4) ?
C2 N12 . 1.381(3) ?
C2 C1 3 1.410(4) ?
C2 C3 . 1.426(4) ?
C3 C4 . 1.351(4) ?
C3 H3 . 0.9500 ?
C4 C5 . 1.432(4) ?
C4 H4 . 0.9500 ?
C5 N12 . 1.373(4) ?
C5 C6 . 1.415(4) ?
C6 C7 . 1.392(4) ?
C6 C20 . 1.502(4) ?
C7 N11 . 1.378(4) ?
C7 C8 . 1.446(4) ?
C8 C9 . 1.337(4) ?
C8 H8 . 0.9500 ?
C9 C10 . 1.439(4) ?
C9 H9 . 0.9500 ?
C10 N11 . 1.384(3) ?
C13 C14 . 1.384(4) ?
C13 C18 . 1.392(4) ?
C14 C15 . 1.388(4) ?
C14 H14 . 0.9500 ?
C15 C16 . 1.375(4) ?
C15 H15 . 0.9500 ?
C16 C17 . 1.390(4) ?
C16 I19 . 2.103(3) ?
C17 C18 . 1.385(4) ?
C17 H17 . 0.9500 ?
C18 H18 . 0.9500 ?
C20 C21 . 1.379(4) ?
C20 C25 . 1.390(4) ?
C21 C22 . 1.390(4) ?
C21 H21 . 0.9500 ?
C22 C23 . 1.386(5) ?
C22 H22 . 0.9500 ?
C23 C24 . 1.366(5) ?
C23 I26 . 2.104(3) ?
C24 C25 . 1.394(4) ?
C24 H24 . 0.9500 ?
C25 H25 . 0.9500 ?
O27 C29 . 1.265(4) ?
O28 C29 . 1.225(4) ?
C29 C30 . 1.507(4) ?
C30 C31 . 1.394(5) ?
C30 C35 . 1.401(5) ?
C31 N32 . 1.327(4) ?
C31 H31 . 0.9500 ?
N32 C33 . 1.334(5) ?
C33 N34 . 1.327(5) ?
C33 H33 . 0.9500 ?
N34 C35 . 1.330(4) ?
C35 H35 . 0.9500 ?
I19 I26 3_454 3.8131(3) yes
I19 I26 1_565 4.0175(3) yes

loop_
_platon_squeeze_void_nr
_platon_squeeze_void_average_x
_platon_squeeze_void_average_y
_platon_squeeze_void_average_z
_platon_squeeze_void_volume
_platon_squeeze_void_count_electrons
_platon_squeeze_void_content
1 0.500 0.500 0.000 202 61 ' '
2 0.500 1.000 0.500 202 61 ' '
